data_4343937
loop_
_publ_author_name
'Vajeeston, P.'
'Ravindran, P.'
'Fjellvag, H.'

_publ_section_title
;
 Structural phase stability stusdies on M Be H3 (M = Li, Na, K, Rb, Cs)
 from density functional calculations
;
_journal_name_full 'Inorganic Chemistry'
_journal_page_first 508
_journal_page_last 514
_journal_volume 47
_journal_year 2008
_chemical_formula_sum 'Be H3 K'
_chemical_name_systematic 'K Be H3'
_space_group_IT_number 14
_symmetry_space_group_name_Hall '-P 2ybc'
_symmetry_space_group_name_H-M 'P 1 21/c 1'
_cell_angle_alpha 90
_cell_angle_beta 107.45
_cell_angle_gamma 90
_cell_formula_units_Z 4
_cell_length_a 7.085
_cell_length_b 5.5621
_cell_length_c 8.9483
_cell_volume 336.402
_citation_journal_id_ASTM INOCAJ
_cod_data_source_file Vajeeston_INOCAJ_2008_1482.cif
_cod_data_source_block H3Be1K1
_cod_original_cell_volume 336.4016
_cod_original_formula_sum 'H3 Be1 K1'
_cod_database_code 4343937

loop_
_symmetry_equiv_pos_as_xyz
x,y,z
-x,y+1/2,-z+1/2
-x,-y,-z
x,-y-1/2,z-1/2

loop_
_atom_site_label
_atom_site_type_symbol
_atom_site_fract_x
_atom_site_fract_y
_atom_site_fract_z
_atom_site_occupancy
_atom_site_U_iso_or_equiv
H3 H-1 0.2168 0.01 0.9638 1 0.0
H2 H-1 0.1391 0.4262 0.8963 1 0.0
Be1 Be+2 0.2508 0.2534 0.9979 1 0.0
H1 H-1 0.3842 0.3263 0.1395 1 0.0
K1 K+1 0.2365 0.7448 0.2168 1 0.0
